data_7201037
loop_
_publ_author_name
'Lennartson, Anders'
'H\%akansson, Mikael'

_publ_section_title
;
 Total spontaneous resolution of nine-coordinate complexes
;
_journal_issue 9
_journal_name_full CrystEngComm
_journal_page_first 1979
_journal_paper_doi 10.1039/b903554k
_journal_volume 11
_journal_year 2009
_chemical_formula_moiety 'C12 H24 B2 F8 Na5 O21 Pr1'
_chemical_formula_sum 'C12 H24 B2 F8 Na5 O21 Pr'
_chemical_formula_weight 933.79
_chemical_name_common
;
Pentasodium tris(2,2?-oxydiacetato)-praseodymium(iii)
bis(tetrafluoroborate) hexahydrate
;
_chemical_name_systematic
;Pentasodium tris(2,2?-oxydiacetato)-praseodymium(III)
bis(tetrafluoroborate) hexahydrate
;
_space_group_IT_number 155
_symmetry_cell_setting trigonal
_symmetry_Int_Tables_number 155
_symmetry_space_group_name_Hall 'R 3 2"'
_symmetry_space_group_name_H-M 'R 3 2 :H'
_atom_sites_solution_hydrogens geom
_atom_sites_solution_primary direct
_atom_sites_solution_secondary difmap
_audit_creation_method SHELXL-97
_cell_angle_alpha 90.00
_cell_angle_beta 90.00
_cell_angle_gamma 120.00
_cell_formula_units_Z 3
_cell_length_a 9.710(2)
_cell_length_b 9.710(2)
_cell_length_c 28.170(6)
_cell_measurement_reflns_used 6034
_cell_measurement_temperature 289(2)
_cell_measurement_theta_max 27.48
_cell_measurement_theta_min 4.34
_cell_volume 2300.1(8)
_computing_cell_refinement 'CrystalClear(Rigaku, 2000)'
_computing_data_collection 'CrystalClear(Rigaku, 2000)'
_computing_data_reduction 'CrystalClear(Rigaku, 2000)'
_computing_molecular_graphics 'ORTEP-3 (Farrugia, 1997) and PLUTON (Spek, 1990)'
_computing_publication_material 'SHELXL-97 (Sheldrick, 1997)'
_computing_structure_refinement 'SIR92 (Altomare et al., 1993)'
_computing_structure_solution 'CrystalClear(Rigaku, 2000)'
_diffrn_ambient_temperature 289(2)
_diffrn_detector_area_resol_mean 105
_diffrn_measured_fraction_theta_full 0.950
_diffrn_measured_fraction_theta_max 0.961
_diffrn_measurement_device_type 'Rigaku R-AXIS IIC image-plate system'
_diffrn_measurement_method \f
_diffrn_radiation_monochromator graphite
_diffrn_radiation_probe x-ray
_diffrn_radiation_type MoK\a
_diffrn_radiation_wavelength 0.71073
_diffrn_reflns_av_R_equivalents 0.0807
_diffrn_reflns_av_sigmaI/netI 0.0486
_diffrn_reflns_limit_h_max 11
_diffrn_reflns_limit_h_min -11
_diffrn_reflns_limit_k_max 12
_diffrn_reflns_limit_k_min -12
_diffrn_reflns_limit_l_max 36
_diffrn_reflns_limit_l_min -36
_diffrn_reflns_number 6034
_diffrn_reflns_theta_full 25.00
_diffrn_reflns_theta_max 27.48
_diffrn_reflns_theta_min 4.34
_diffrn_source 'rotating anode'
_diffrn_source_type 'Rigaku RU-H3R'
_diffrn_standards_decay_% 0
_diffrn_standards_interval_count 0
_diffrn_standards_interval_time 0
_diffrn_standards_number 0
_exptl_absorpt_coefficient_mu 1.792
_exptl_absorpt_correction_T_max 0.64
_exptl_absorpt_correction_T_min 0.4889
_exptl_absorpt_correction_type multi-scan
_exptl_absorpt_process_details '(CrystalClear; Rigaku, 2000)'
_exptl_crystal_colour green
_exptl_crystal_density_diffrn 2.022
_exptl_crystal_density_method 'not measured'
_exptl_crystal_description block
_exptl_crystal_F_000 1380
_exptl_crystal_size_max 0.4
_exptl_crystal_size_mid 0.3
_exptl_crystal_size_min 0.25
_refine_diff_density_max 0.705
_refine_diff_density_min -1.009
_refine_diff_density_rms 0.114
_refine_ls_abs_structure_details 'Flack (1983), 483 Friedel pairs'
_refine_ls_abs_structure_Flack 0.02(2)
_refine_ls_extinction_method none
_refine_ls_goodness_of_fit_ref 1.092
_refine_ls_hydrogen_treatment constr
_refine_ls_matrix_type full
_refine_ls_number_parameters 76
_refine_ls_number_reflns 1155
_refine_ls_number_restraints 0
_refine_ls_restrained_S_all 1.092
_refine_ls_R_factor_all 0.0321
_refine_ls_R_factor_gt 0.0320
_refine_ls_shift/su_max 0.001
_refine_ls_shift/su_mean 0.000
_refine_ls_structure_factor_coef Fsqd
_refine_ls_weighting_details 'calc w=1/[\s^2^(Fo^2^)+(0.0501P)^2^+0.0000P] where P=(Fo^2^+2Fc^2^)/3'
_refine_ls_weighting_scheme calc
_refine_ls_wR_factor_gt 0.0769
_refine_ls_wR_factor_ref 0.0772
_reflns_number_gt 1153
_reflns_number_total 1155
_reflns_threshold_expression >2sigma(I)
_cod_data_source_file b903554k.txt
_cod_data_source_block 1c
_cod_original_cell_volume 2300.2(8)
_cod_original_sg_symbol_H-M 'R 3 2'
_cod_original_formula_sum 'C12 H24 B2 F8 Na5 O21 Pr1'
_cod_database_code 7201037

loop_
_symmetry_equiv_pos_as_xyz
'x, y, z'
'-y, x-y, z'
'-x+y, -x, z'
'x-y, -y, -z'
'-x, -x+y, -z'
'y, x, -z'
'x+2/3, y+1/3, z+1/3'
'-y+2/3, x-y+1/3, z+1/3'
'-x+y+2/3, -x+1/3, z+1/3'
'x-y+2/3, -y+1/3, -z+1/3'
'-x+2/3, -x+y+1/3, -z+1/3'
'y+2/3, x+1/3, -z+1/3'
'x+1/3, y+2/3, z+2/3'
'-y+1/3, x-y+2/3, z+2/3'
'-x+y+1/3, -x+2/3, z+2/3'
'x-y+1/3, -y+2/3, -z+2/3'
'-x+1/3, -x+y+2/3, -z+2/3'
'y+1/3, x+2/3, -z+2/3'

loop_
_atom_site_label
_atom_site_type_symbol
_atom_site_fract_x
_atom_site_fract_y
_atom_site_fract_z
_atom_site_U_iso_or_equiv
_atom_site_adp_type
_atom_site_occupancy
_atom_site_symmetry_multiplicity
_atom_site_calc_flag
_atom_site_refinement_flags
_atom_site_disorder_assembly
_atom_site_disorder_group
C1 C 0.6641(5) 0.8192(13) 0.23319(13) 0.0387(14) Uani 1 1 d . . .
C2 C 0.7188(5) 0.9593(6) 0.19902(18) 0.0461(10) Uani 1 1 d . . .
H2A H 0.7470 1.0555 0.2167 0.055 Uiso 1 1 calc R . .
H2B H 0.8120 0.9751 0.1817 0.055 Uiso 1 1 calc R . .
O1 O 0.5941(4) 0.9274(4) 0.1667 0.0388(9) Uani 1 2 d S . .
O2 O 0.5302(4) 0.7009(4) 0.22634(11) 0.0419(7) Uani 1 1 d . . .
O3 O 0.7524(5) 0.8347(5) 0.26716(14) 0.0611(12) Uani 1 1 d . . .
O4 O 0.4112(4) 0.5230(4) 0.30932(14) 0.0578(11) Uani 1 1 d . . .
F1 F 0.6667 0.3333 0.2153(2) 0.101(2) Uani 1 3 d S . .
F2 F 0.7483(10) 0.4868(4) 0.28077(15) 0.0891(11) Uani 1 1 d . . .
Na1 Na 0.6667 0.6179(4) 0.3333 0.0677(9) Uani 1 2 d S . .
Na2 Na 1.0000 1.0000 0.30064(9) 0.0384(5) Uani 1 3 d S . .
Pr1 Pr 0.3333 0.6667 0.1667 0.02591(15) Uani 1 6 d S . .
B1 B 0.6667 0.3333 0.2635(3) 0.0538(17) Uani 1 3 d S . .

loop_
_atom_site_aniso_label
_atom_site_aniso_U_11
_atom_site_aniso_U_22
_atom_site_aniso_U_33
_atom_site_aniso_U_23
_atom_site_aniso_U_13
_atom_site_aniso_U_12
C1 0.0390(16) 0.042(4) 0.0394(17) -0.010(2) -0.0117(14) 0.023(2)
C2 0.035(2) 0.049(2) 0.046(3) -0.003(2) -0.0054(19) 0.0150(19)
O1 0.0348(15) 0.0348(15) 0.041(2) 0.0027(8) -0.0027(8) 0.0127(17)
O2 0.0422(16) 0.0432(16) 0.0375(16) 0.0004(13) -0.0124(13) 0.0193(14)
O3 0.0540(19) 0.067(3) 0.056(2) -0.0057(16) -0.0261(17) 0.0255(17)
O4 0.064(3) 0.052(3) 0.0465(18) 0.0021(14) -0.0091(15) 0.020(2)
F1 0.129(3) 0.129(3) 0.044(3) 0.000 0.000 0.0644(17)
F2 0.078(3) 0.0605(17) 0.095(3) -0.0089(16) -0.019(4) 0.009(3)
Na1 0.0573(18) 0.0682(15) 0.074(2) -0.0013(8) -0.0026(16) 0.0287(9)
Na2 0.0386(7) 0.0386(7) 0.0382(11) 0.000 0.000 0.0193(3)
Pr1 0.02944(17) 0.02944(17) 0.01885(19) 0.000 0.000 0.01472(9)
B1 0.057(3) 0.057(3) 0.047(4) 0.000 0.000 0.0287(13)

loop_
_atom_type_symbol
_atom_type_description
_atom_type_scat_dispersion_real
_atom_type_scat_dispersion_imag
_atom_type_scat_source
H H 0.0000 0.0000 'International Tables Vol C Tables 4.2.6.8 and 6.1.1.4'
C C 0.0033 0.0016 'International Tables Vol C Tables 4.2.6.8 and 6.1.1.4'
O O 0.0106 0.0060 'International Tables Vol C Tables 4.2.6.8 and 6.1.1.4'
F F 0.0171 0.0103 'International Tables Vol C Tables 4.2.6.8 and 6.1.1.4'
Na Na 0.0362 0.0249 'International Tables Vol C Tables 4.2.6.8 and 6.1.1.4'
Pr Pr -0.2180 2.8214 'International Tables Vol C Tables 4.2.6.8 and 6.1.1.4'
B B 0.0013 0.0007 'International Tables Vol C Tables 4.2.6.8 and 6.1.1.4'

loop_
_geom_angle_atom_site_label_1
_geom_angle_atom_site_label_2
_geom_angle_atom_site_label_3
_geom_angle
_geom_angle_site_symmetry_1
_geom_angle_site_symmetry_3
_geom_angle_publ_flag
O3 C1 O2 124.7(8) . . ?
O3 C1 C2 117.7(6) . . ?
O2 C1 C2 117.4(5) . . ?
O1 C2 C1 109.3(3) . . ?
O1 C2 H2A 109.8 . . ?
C1 C2 H2A 109.8 . . ?
O1 C2 H2B 109.8 . . ?
C1 C2 H2B 109.8 . . ?
H2A C2 H2B 108.3 . . ?
C2 O1 C2 115.3(5) 12_455 . ?
C2 O1 Pr1 122.4(3) 12_455 . ?
C2 O1 Pr1 122.4(3) . . ?
C1 O2 Pr1 128.1(4) . . ?
C1 O3 Na2 144.1(5) . . ?
C1 O3 Na1 121.9(5) . . ?
Na2 O3 Na1 93.99(13) . . ?
Na1 O4 Na2 99.10(15) . 16_565 ?
B1 F2 Na1 130.1(5) . . ?
O4 Na1 O4 163.9(3) 17_655 . ?
O4 Na1 F2 90.6(2) . 17_655 ?
O4 Na1 F2 100.9(2) . . ?
F2 Na1 F2 88.7(2) 17_655 . ?
O4 Na1 O3 82.04(15) . 17_655 ?
F2 Na1 O3 173.9(2) . 17_655 ?
O4 Na1 O3 82.03(15) 17_655 . ?
O4 Na1 O3 87.60(14) . . ?
F2 Na1 O3 173.9(2) 17_655 . ?
F2 Na1 O3 85.92(13) . . ?
O3 Na1 O3 99.6(2) 17_655 . ?
O3 Na2 O3 104.61(14) . 3_675 ?
O3 Na2 O4 85.76(14) . 18 ?
O3 Na2 O4 163.75(16) . 16_665 ?
O4 Na2 O4 82.84(14) 18 16_665 ?
O3 Na2 O4 84.29(14) . 17_655 ?
O3 Na2 O4 163.75(16) 3_675 17_655 ?
O3 Na2 O4 85.76(14) 2_765 17_655 ?
O4 Na2 O4 82.83(14) 16_665 17_655 ?
O2 Pr1 O2 150.42(16) 10_565 2_665 ?
O2 Pr1 O2 125.23(16) 11 2_665 ?
O2 Pr1 O2 88.68(17) 11 3_565 ?
O2 Pr1 O2 150.42(16) 11 . ?
O2 Pr1 O2 125.24(16) 12_455 . ?
O2 Pr1 O2 77.77(13) 2_665 . ?
O2 Pr1 O2 77.78(13) 3_565 . ?
O2 Pr1 O1 75.21(8) 10_565 . ?
O2 Pr1 O1 135.66(8) 11 . ?
O2 Pr1 O1 62.62(8) . . ?
O1 Pr1 O1 120.000(1) . 3_565 ?
F1 B1 F2 110.6(4) . . ?
F2 B1 F2 108.3(4) 3_665 . ?
F2 B1 F2 108.3(4) . 2_655 ?

loop_
_geom_bond_atom_site_label_1
_geom_bond_atom_site_label_2
_geom_bond_distance
_geom_bond_site_symmetry_2
_geom_bond_publ_flag
C1 O3 1.243(6) . ?
C1 O2 1.246(7) . ?
C1 C2 1.528(11) . ?
C2 O1 1.421(5) . ?
C2 H2A 0.9700 . ?
C2 H2B 0.9700 . ?
O1 C2 1.420(5) 12_455 ?
O1 Pr1 2.532(4) . ?
O2 Pr1 2.440(3) . ?
O3 Na2 2.321(4) . ?
O3 Na1 2.617(5) . ?
O4 Na1 2.274(4) . ?
O4 Na2 2.475(5) 16_565 ?
F1 B1 1.359(10) . ?
F2 B1 1.380(4) . ?
F2 Na1 2.335(8) . ?
Na1 F2 2.335(8) 17_655 ?
